data_2016555
loop_
_publ_author_name
'Orozco, Fab\'ian'
'Insuasty, Braulio'
'Low, John N.'
'Cobo, Justo'
'Glidewell, Christopher'

_publ_section_title
;
 Hydrogen-bonded sheet structures in neutral, anionic and hydrated
 6-amino-2-(morpholin-4-yl)-5-nitrosopyrimidines
;
_journal_coeditor_code GG3151
_journal_issue 4
_journal_name_full 'Acta Crystallographica Section C'
_journal_page_first o220
_journal_page_last o225
_journal_paper_doi 10.1107/S0108270108005076
_journal_volume 64
_journal_year 2008
_chemical_formula_iupac 'C8 H11 N5 O3, 0.5H2 O'
_chemical_formula_moiety 'C8 H11 N5 O3, 0.5(H2 O)'
_chemical_formula_sum 'C8 H12 N5 O3.5'
_chemical_formula_weight 234.23
_chemical_name_systematic
;
6-amino-2-(morpholin-4-yl)-5-nitrosopyrimidin-4(3H)-one hemihydrate
;
_space_group_IT_number 14
_symmetry_cell_setting monoclinic
_symmetry_space_group_name_Hall '-P 2yn'
_symmetry_space_group_name_H-M 'P 1 21/n 1'
_atom_sites_solution_hydrogens geom
_atom_sites_solution_primary direct
_atom_sites_solution_secondary difmap
_cell_angle_alpha 90.00
_cell_angle_beta 104.794(12)
_cell_angle_gamma 90.00
_cell_formula_units_Z 8
_cell_length_a 16.421(2)
_cell_length_b 7.3671(12)
_cell_length_c 17.205(4)
_cell_measurement_reflns_used 4646
_cell_measurement_temperature 120(2)
_cell_measurement_theta_max 27.50
_cell_measurement_theta_min 3.02
_cell_volume 2012.4(6)
_computing_cell_refinement 'DIRAX/LSQ (Duisenberg <i>et al.</i>,  2000)'
_computing_data_collection 'COLLECT (Hooft, 1999)'
_computing_data_reduction 'EVALCCD (Duisenberg <i>et al.</i>,  2003)'
_computing_molecular_graphics 'PLATON (Spek, 2003)'
_computing_publication_material 'SHELXL97 (Sheldrick, 2008) and PRPKAPPA (Ferguson, 1999)'
_computing_structure_refinement 'OSCAIL (McArdle, 2003) and SHELXL97 (Sheldrick, 2008)'
_computing_structure_solution 'SIR2004 (Burla <i>et al.</i>,  2005)'
_diffrn_ambient_temperature 120(2)
_diffrn_detector_area_resol_mean 9.091
_diffrn_measured_fraction_theta_full 0.999
_diffrn_measured_fraction_theta_max 0.999
_diffrn_measurement_device_type 'Bruker--Nonius KappaCCD'
_diffrn_measurement_method '\f and \w'
_diffrn_radiation_monochromator graphite
_diffrn_radiation_source 'Bruker--Nonius FR591 rotating anode'
_diffrn_radiation_type 'Mo K\a'
_diffrn_radiation_wavelength 0.71073
_diffrn_reflns_av_R_equivalents 0.098
_diffrn_reflns_av_sigmaI/netI 0.0718
_diffrn_reflns_limit_h_max 21
_diffrn_reflns_limit_h_min -21
_diffrn_reflns_limit_k_max 9
_diffrn_reflns_limit_k_min -9
_diffrn_reflns_limit_l_max 22
_diffrn_reflns_limit_l_min -22
_diffrn_reflns_number 47024
_diffrn_reflns_theta_full 27.50
_diffrn_reflns_theta_max 27.50
_diffrn_reflns_theta_min 3.02
_diffrn_standards_decay_% 0
_diffrn_standards_number 0
_exptl_absorpt_coefficient_mu 0.124
_exptl_absorpt_correction_T_max 0.975
_exptl_absorpt_correction_T_min 0.953
_exptl_absorpt_correction_type multi-scan
_exptl_absorpt_process_details '(SADABS; Sheldrick, 2003)'
_exptl_crystal_colour purple
_exptl_crystal_density_diffrn 1.546
_exptl_crystal_density_method 'not measured'
_exptl_crystal_description block
_exptl_crystal_F_000 984
_exptl_crystal_size_max 0.44
_exptl_crystal_size_mid 0.34
_exptl_crystal_size_min 0.21
_refine_diff_density_max 0.323
_refine_diff_density_min -0.414
_refine_ls_extinction_method none
_refine_ls_goodness_of_fit_ref 1.049
_refine_ls_hydrogen_treatment constr
_refine_ls_matrix_type full
_refine_ls_number_parameters 298
_refine_ls_number_reflns 4646
_refine_ls_number_restraints 0
_refine_ls_restrained_S_all 1.049
_refine_ls_R_factor_all 0.1374
_refine_ls_R_factor_gt 0.0578
_refine_ls_shift/su_max 0.000
_refine_ls_shift/su_mean 0.000
_refine_ls_structure_factor_coef Fsqd
_refine_ls_weighting_details 'w=1/[\s^2^(Fo^2^)+(0.0672P)^2^+1.6190P] where P=(Fo^2^+2Fc^2^)/3'
_refine_ls_weighting_scheme calc
_refine_ls_wR_factor_gt 0.1253
_refine_ls_wR_factor_ref 0.1623
_reflns_number_gt 2535
_reflns_number_total 4646
_reflns_threshold_expression I>2\s(I)
_cod_data_source_file gg3151.cif
_cod_data_source_block III
_cod_depositor_comments
;
The following automatic conversions were performed:
'_exptl_absorpt_correction_type' value 'Multi-scan' changed to
'multi-scan' according to
'/home/saulius/struct/CIF-dictionaries/cif_core.dic' dictionary named
'cif_core.dic' version 2.4.1 from 2010-06-29.

Automatic conversion script
Id: cif_fix_enum 1527 2010-12-29 10:47:43Z saulius 

The following automatic conversions were performed:

'_exptl_absorpt_correction_type' value 'Multi-scan' changed to
'multi-scan' according to
/home/saulius/struct/CIF-dictionaries/cif_core.dic dictionary named
'cif_core.dic' version 2.4.1 from 2010-06-29.

Automatic conversion script
Id: cif_fix_values 1715 2011-07-08 13:25:40Z adriana 
;
_cod_original_sg_symbol_H-M 'P 21/n'
_cod_database_code 2016555
_cod_database_fobs_code 2016555

loop_
_symmetry_equiv_pos_as_xyz
'x, y, z'
'-x+1/2, y+1/2, -z+1/2'
'-x, -y, -z'
'x-1/2, -y-1/2, z-1/2'

loop_
_atom_site_type_symbol
_atom_site_label
_atom_site_fract_x
_atom_site_fract_y
_atom_site_fract_z
_atom_site_U_iso_or_equiv
_atom_site_adp_type
_atom_site_calc_flag
_atom_site_refinement_flags
_atom_site_occupancy
O O4 0.43256(12) 0.1500(3) 0.26365(11) 0.0230(5) Uani d . 1
O O5 0.29659(11) 0.0472(3) 0.42316(12) 0.0242(5) Uani d . 1
O O24 0.82727(11) 0.4401(3) 0.51666(12) 0.0239(5) Uani d . 1
N N1 0.53493(14) 0.2730(3) 0.49908(14) 0.0189(5) Uani d . 1
N N3 0.54131(14) 0.2458(3) 0.36435(13) 0.0197(5) Uani d . 1
N N5 0.33894(14) 0.0758(3) 0.37107(14) 0.0204(5) Uani d . 1
N N6 0.42037(14) 0.1755(3) 0.53801(14) 0.0201(5) Uani d . 1
N N21 0.65296(14) 0.3651(3) 0.46270(14) 0.0222(6) Uani d . 1
C C2 0.57578(16) 0.2949(4) 0.44264(16) 0.0181(6) Uani d . 1
C C4 0.46065(17) 0.1777(4) 0.33577(17) 0.0183(6) Uani d . 1
C C5 0.41619(16) 0.1458(4) 0.39736(16) 0.0168(6) Uani d . 1
C C6 0.45776(16) 0.1982(4) 0.47945(16) 0.0174(6) Uani d . 1
C C22 0.70206(17) 0.4150(4) 0.40547(17) 0.0235(7) Uani d . 1
C C23 0.79284(17) 0.3612(4) 0.43935(18) 0.0245(7) Uani d . 1
C C25 0.78156(17) 0.3764(4) 0.57213(18) 0.0253(7) Uani d . 1
C C26 0.68964(17) 0.4318(4) 0.54463(17) 0.0231(7) Uani d . 1
O O14 0.26393(12) 0.1139(3) 0.58789(11) 0.0239(5) Uani d . 1
O O15 0.11595(12) 0.2754(3) 0.73012(12) 0.0275(5) Uani d . 1
O O124 -0.01980(12) 0.1750(3) 0.19404(12) 0.0271(5) Uani d . 1
N N11 0.01877(14) 0.2418(3) 0.48437(14) 0.0208(6) Uani d . 1
N N13 0.15311(14) 0.1339(3) 0.47926(13) 0.0195(5) Uani d . 1
N N15 0.16550(15) 0.2226(3) 0.68759(14) 0.0232(6) Uani d . 1
N N16 -0.00794(14) 0.3182(3) 0.60244(14) 0.0231(6) Uani d . 1
N N121 0.04458(14) 0.1733(3) 0.36273(13) 0.0216(6) Uani d . 1
C C12 0.07195(16) 0.1834(4) 0.44332(16) 0.0179(6) Uani d . 1
C C14 0.18951(17) 0.1515(4) 0.56167(16) 0.0186(6) Uani d . 1
C C15 0.13228(16) 0.2137(4) 0.60790(16) 0.0173(6) Uani d . 1
C C16 0.04671(17) 0.2577(4) 0.56427(17) 0.0178(6) Uani d . 1
C C122 0.09100(17) 0.0866(4) 0.31082(17) 0.0229(7) Uani d . 1
C C123 0.06930(18) 0.1744(4) 0.22942(17) 0.0266(7) Uani d . 1
C C125 -0.06061(18) 0.2797(4) 0.24350(17) 0.0232(7) Uani d . 1
C C126 -0.04640(17) 0.1950(5) 0.32512(17) 0.0268(7) Uani d . 1
O O1 0.26335(14) 0.4099(3) 0.27529(13) 0.0413(6) Uani d . 1
H H3 0.5725 0.2584 0.3300 0.024 Uiso calc R 1
H H6A 0.4460 0.2089 0.5873 0.024 Uiso calc R 1
H H6B 0.3698 0.1270 0.5278 0.024 Uiso calc R 1
H H22A 0.6982 0.5476 0.3957 0.028 Uiso calc R 1
H H22B 0.6790 0.3525 0.3536 0.028 Uiso calc R 1
H H23A 0.7967 0.2273 0.4439 0.029 Uiso calc R 1
H H23B 0.8264 0.4007 0.4020 0.029 Uiso calc R 1
H H25A 0.8068 0.4276 0.6261 0.030 Uiso calc R 1
H H25B 0.7857 0.2425 0.5761 0.030 Uiso calc R 1
H H26A 0.6583 0.3808 0.5816 0.028 Uiso calc R 1
H H26B 0.6850 0.5657 0.5457 0.028 Uiso calc R 1
H H13 0.1840 0.0887 0.4489 0.023 Uiso calc R 1
H H16A -0.0596 0.3455 0.5754 0.028 Uiso calc R 1
H H16B 0.0072 0.3312 0.6550 0.028 Uiso calc R 1
H H22C 0.0767 -0.0441 0.3053 0.028 Uiso calc R 1
H H22D 0.1523 0.0976 0.3354 0.028 Uiso calc R 1
H H23C 0.0903 0.3009 0.2344 0.032 Uiso calc R 1
H H23D 0.0978 0.1083 0.1937 0.032 Uiso calc R 1
H H25C -0.1218 0.2861 0.2178 0.028 Uiso calc R 1
H H25D -0.0380 0.4049 0.2489 0.028 Uiso calc R 1
H H26C -0.0718 0.2724 0.3597 0.032 Uiso calc R 1
H H26D -0.0742 0.0748 0.3202 0.032 Uiso calc R 1
H H1A 0.2263 0.4282 0.2284 0.062 Uiso d R 1
H H1B 0.2993 0.2813 0.2580 0.062 Uiso d R 1

loop_
_atom_site_aniso_label
_atom_site_aniso_U_11
_atom_site_aniso_U_22
_atom_site_aniso_U_33
_atom_site_aniso_U_12
_atom_site_aniso_U_13
_atom_site_aniso_U_23
O4 0.0213(11) 0.0324(12) 0.0143(11) -0.0041(9) 0.0029(8) -0.0021(9)
O5 0.0160(10) 0.0365(12) 0.0224(11) -0.0029(9) 0.0092(9) -0.0029(9)
O24 0.0161(10) 0.0312(12) 0.0250(12) -0.0005(9) 0.0062(9) 0.0003(9)
N1 0.0155(12) 0.0231(13) 0.0186(13) -0.0010(10) 0.0054(10) -0.0012(10)
N3 0.0157(12) 0.0284(14) 0.0160(13) -0.0037(10) 0.0060(10) -0.0013(10)
N5 0.0159(12) 0.0255(14) 0.0214(13) 0.0004(10) 0.0075(10) -0.0023(11)
N6 0.0150(12) 0.0301(14) 0.0152(12) -0.0023(10) 0.0038(10) -0.0017(11)
N21 0.0162(12) 0.0337(15) 0.0164(13) -0.0048(10) 0.0038(10) -0.0034(11)
C2 0.0143(14) 0.0221(15) 0.0173(15) 0.0016(11) 0.0028(11) 0.0016(12)
C4 0.0161(14) 0.0191(15) 0.0194(16) 0.0021(11) 0.0039(12) 0.0007(12)
C5 0.0141(13) 0.0195(15) 0.0164(14) 0.0020(11) 0.0032(11) -0.0007(12)
C6 0.0138(14) 0.0207(15) 0.0184(15) 0.0023(11) 0.0052(11) -0.0007(12)
C22 0.0211(15) 0.0280(17) 0.0225(16) -0.0084(13) 0.0075(12) -0.0011(13)
C23 0.0221(16) 0.0288(17) 0.0251(17) -0.0014(13) 0.0103(13) -0.0024(13)
C25 0.0195(15) 0.0293(17) 0.0254(17) -0.0016(13) 0.0028(13) 0.0008(13)
C26 0.0189(15) 0.0348(18) 0.0153(15) -0.0034(13) 0.0038(12) -0.0053(13)
O14 0.0156(10) 0.0359(13) 0.0198(11) 0.0027(9) 0.0036(8) 0.0009(9)
O15 0.0266(11) 0.0404(13) 0.0174(11) 0.0049(10) 0.0092(9) -0.0011(9)
O124 0.0218(11) 0.0422(13) 0.0172(11) 0.0068(9) 0.0049(9) -0.0006(9)
N11 0.0169(12) 0.0299(14) 0.0162(13) 0.0029(10) 0.0051(10) 0.0004(10)
N13 0.0186(12) 0.0250(13) 0.0154(12) 0.0029(10) 0.0050(10) -0.0023(10)
N15 0.0216(13) 0.0309(15) 0.0175(13) 0.0009(11) 0.0057(10) -0.0024(11)
N16 0.0186(12) 0.0354(15) 0.0157(13) 0.0044(11) 0.0050(10) -0.0003(11)
N121 0.0161(12) 0.0342(15) 0.0147(13) 0.0018(10) 0.0043(10) -0.0018(11)
C12 0.0132(13) 0.0237(15) 0.0167(15) 0.0007(11) 0.0035(11) 0.0027(12)
C14 0.0183(15) 0.0210(15) 0.0165(15) -0.0029(12) 0.0047(12) 0.0017(12)
C15 0.0150(14) 0.0221(15) 0.0156(14) -0.0003(11) 0.0057(11) 0.0011(12)
C16 0.0184(14) 0.0191(15) 0.0172(15) -0.0013(11) 0.0069(12) 0.0028(11)
C122 0.0210(15) 0.0319(17) 0.0174(15) 0.0034(13) 0.0076(12) -0.0033(13)
C123 0.0215(15) 0.0391(19) 0.0207(16) 0.0049(14) 0.0083(13) 0.0014(14)
C125 0.0183(14) 0.0326(18) 0.0185(16) 0.0029(13) 0.0047(12) -0.0018(13)
C126 0.0137(14) 0.045(2) 0.0208(16) 0.0006(13) 0.0023(12) 0.0022(14)
O1 0.0385(14) 0.0480(16) 0.0317(14) 0.0030(11) -0.0015(11) 0.0038(11)

loop_
_atom_type_symbol
_atom_type_description
_atom_type_scat_dispersion_real
_atom_type_scat_dispersion_imag
_atom_type_scat_source
C C 0.0033 0.0016 'International Tables Vol C Tables 4.2.6.8 and 6.1.1.4'
H H 0.0000 0.0000 'International Tables Vol C Tables 4.2.6.8 and 6.1.1.4'
N N 0.0061 0.0033 'International Tables Vol C Tables 4.2.6.8 and 6.1.1.4'
O O 0.0106 0.0060 'International Tables Vol C Tables 4.2.6.8 and 6.1.1.4'

loop_
_geom_angle_atom_site_label_1
_geom_angle_atom_site_label_2
_geom_angle_atom_site_label_3
_geom_angle
_geom_angle_publ_flag
C23 O24 C25 109.6(2) no
C2 N1 C6 119.2(2) no
C2 N3 C4 124.2(2) no
C2 N3 H3 117.9 no
C4 N3 H3 117.9 no
O5 N5 C5 117.6(2) no
C6 N6 H6A 120.0 no
C6 N6 H6B 120.0 no
H6A N6 H6B 120.0 no
C2 N21 C26 120.6(2) no
C2 N21 C22 124.9(2) no
C26 N21 C22 113.5(2) no
N1 C2 N21 119.0(3) no
N1 C2 N3 122.0(2) no
N21 C2 N3 119.0(2) no
O4 C4 N3 119.9(2) no
O4 C4 C5 125.7(2) no
N3 C4 C5 114.4(2) no
N5 C5 C4 115.2(2) no
N5 C5 C6 126.9(2) no
C4 C5 C6 117.8(2) no
N6 C6 N1 117.0(2) no
N6 C6 C5 120.9(2) no
N1 C6 C5 122.1(2) no
N21 C22 C23 109.4(2) no
N21 C22 H22A 109.8 no
C23 C22 H22A 109.8 no
N21 C22 H22B 109.8 no
C23 C22 H22B 109.8 no
H22A C22 H22B 108.2 no
O24 C23 C22 111.7(2) no
O24 C23 H23A 109.3 no
C22 C23 H23A 109.3 no
O24 C23 H23B 109.3 no
C22 C23 H23B 109.3 no
H23A C23 H23B 107.9 no
O24 C25 C26 110.6(2) no
O24 C25 H25A 109.5 no
C26 C25 H25A 109.5 no
O24 C25 H25B 109.5 no
C26 C25 H25B 109.5 no
H25A C25 H25B 108.1 no
N21 C26 C25 109.9(2) no
N21 C26 H26A 109.7 no
C25 C26 H26A 109.7 no
N21 C26 H26B 109.7 no
C25 C26 H26B 109.7 no
H26A C26 H26B 108.2 no
C123 O124 C125 109.3(2) no
C12 N11 C16 118.4(2) no
C12 N13 C14 123.3(2) no
C12 N13 H13 118.3 no
C14 N13 H13 118.3 no
O15 N15 C15 116.4(2) no
C16 N16 H16A 120.0 no
C16 N16 H16B 120.0 no
H16A N16 H16B 120.0 no
C12 N121 C122 124.4(2) no
C12 N121 C126 118.7(2) no
C122 N121 C126 114.0(2) no
N11 C12 N121 118.3(2) no
N11 C12 N13 122.9(2) no
N121 C12 N13 118.8(2) no
O14 C14 N13 118.8(2) no
O14 C14 C15 126.6(3) no
N13 C14 C15 114.6(2) no
N15 C15 C16 127.3(2) no
N15 C15 C14 115.1(2) no
C16 C15 C14 117.6(2) no
N16 C16 N11 116.3(2) no
N16 C16 C15 120.7(2) no
N11 C16 C15 123.0(2) no
N121 C122 C123 110.2(2) no
N121 C122 H22C 109.6 no
C123 C122 H22C 109.6 no
N121 C122 H22D 109.6 no
C123 C122 H22D 109.6 no
H22C C122 H22D 108.1 no
O124 C123 C122 111.8(2) no
O124 C123 H23C 109.3 no
C122 C123 H23C 109.3 no
O124 C123 H23D 109.3 no
C122 C123 H23D 109.3 no
H23C C123 H23D 107.9 no
O124 C125 C126 110.3(2) no
O124 C125 H25C 109.6 no
C126 C125 H25C 109.6 no
O124 C125 H25D 109.6 no
C126 C125 H25D 109.6 no
H25C C125 H25D 108.1 no
N121 C126 C125 110.7(2) no
N121 C126 H26C 109.5 no
C125 C126 H26C 109.5 no
N121 C126 H26D 109.5 no
C125 C126 H26D 109.5 no
H26C C126 H26D 108.1 no
H1A O1 H1B 99.4 no

loop_
_geom_bond_atom_site_label_1
_geom_bond_atom_site_label_2
_geom_bond_distance
_geom_bond_publ_flag
O4 C4 1.225(3) no
O5 N5 1.284(3) no
O24 C23 1.429(3) no
O24 C25 1.435(3) no
N1 C2 1.323(3) no
N1 C6 1.344(3) no
N3 C2 1.370(3) no
N3 C4 1.384(3) no
N3 H3 0.88 no
N5 C5 1.337(3) no
N6 C6 1.317(3) no
N6 H6A 0.88 no
N6 H6B 0.88 no
N21 C2 1.330(3) no
N21 C26 1.469(3) no
N21 C22 1.470(3) no
C4 C5 1.451(4) no
C5 C6 1.455(4) no
C22 C23 1.508(4) no
C22 H22A 0.99 no
C22 H22B 0.99 no
C23 H23A 0.99 no
C23 H23B 0.99 no
C25 C26 1.518(4) no
C25 H25A 0.99 no
C25 H25B 0.99 no
C26 H26A 0.99 no
C26 H26B 0.99 no
O14 C14 1.222(3) no
O15 N15 1.286(3) no
O124 C123 1.434(3) no
O124 C125 1.435(3) no
N11 C12 1.327(3) no
N11 C16 1.339(3) no
N13 C12 1.368(3) no
N13 C14 1.397(3) no
N13 H13 0.88 no
N15 C15 1.341(3) no
N16 C16 1.318(3) no
N16 H16A 0.88 no
N16 H16B 0.88 no
N121 C12 1.346(3) no
N121 C122 1.461(3) no
N121 C126 1.477(3) no
C14 C15 1.452(4) no
C15 C16 1.451(4) no
C122 C123 1.501(4) no
C122 H22C 0.99 no
C122 H22D 0.99 no
C123 H23C 0.99 no
C123 H23D 0.99 no
C125 C126 1.499(4) no
C125 H25C 0.99 no
C125 H25D 0.99 no
C126 H26C 0.99 no
C126 H26D 0.99 no
O1 H1A 0.89 no
O1 H1B 1.19 no

loop_
_geom_hbond_atom_site_label_D
_geom_hbond_atom_site_label_H
_geom_hbond_atom_site_label_A
_geom_hbond_site_symmetry_A
_geom_hbond_distance_DH
_geom_hbond_distance_HA
_geom_hbond_distance_DA
_geom_hbond_angle_DHA
_geom_hbond_publ_flag
O1 H1A N5 2 0.89 2.08 2.916(3) 157 y
O1 H1B O4 . 1.19 2.37 3.423(3) 146 y
N3 H3 O15 4_665 0.88 2.04 2.882(3) 161 y
N6 H6A O124 4_666 0.88 1.97 2.835(3) 166 y
N6 H6B O5 . 0.88 1.98 2.623(3) 129 y
N6 H6B O14 . 0.88 2.24 2.943(3) 137 y
N13 H13 O5 . 0.88 2.03 2.838(3) 152 y
N16 H16A O24 1_455 0.88 2.00 2.875(3) 173 y
N16 H16B O15 . 0.88 1.96 2.605(3) 129 y
N16 H16B O4 4_566 0.88 2.49 3.176(3) 136 y
C22 H22B O15 4_665 0.99 2.31 3.300(4) 175 no
C122 H22D O5 . 0.99 2.49 3.447(3) 162 no

loop_
_geom_torsion_atom_site_label_1
_geom_torsion_atom_site_label_2
_geom_torsion_atom_site_label_3
_geom_torsion_atom_site_label_4
_geom_torsion
_geom_torsion_publ_flag
C6 N1 C2 N21 -178.5(3) no
C6 N1 C2 N3 0.9(4) no
C26 N21 C2 N1 -5.2(4) no
C22 N21 C2 N1 -173.2(3) no
C26 N21 C2 N3 175.4(2) no
C22 N21 C2 N3 7.5(4) no
C4 N3 C2 N1 3.1(4) no
C4 N3 C2 N21 -177.6(3) no
C2 N3 C4 O4 174.6(3) no
C2 N3 C4 C5 -5.3(4) no
O5 N5 C5 C4 -179.1(2) no
O5 N5 C5 C6 -1.6(4) no
O4 C4 C5 N5 1.8(4) no
N3 C4 C5 N5 -178.4(2) no
O4 C4 C5 C6 -176.0(3) no
N3 C4 C5 C6 3.8(4) no
C2 N1 C6 N6 178.6(2) no
C2 N1 C6 C5 -2.1(4) no
N5 C5 C6 N6 1.4(4) no
C4 C5 C6 N6 179.0(2) no
N5 C5 C6 N1 -177.9(3) no
C4 C5 C6 N1 -0.3(4) no
C2 N21 C22 C23 -139.7(3) no
C26 N21 C22 C23 51.6(3) no
C25 O24 C23 C22 61.8(3) no
N21 C22 C23 O24 -56.0(3) no
C23 O24 C25 C26 -61.2(3) no
C2 N21 C26 C25 138.8(3) no
C22 N21 C26 C25 -52.0(3) no
O24 C25 C26 N21 56.0(3) no
C16 N11 C12 N121 -177.8(3) no
C16 N11 C12 N13 2.0(4) no
C122 N121 C12 N11 -170.3(3) no
C126 N121 C12 N11 -10.9(4) no
C122 N121 C12 N13 9.9(4) no
C126 N121 C12 N13 169.3(3) no
C14 N13 C12 N11 -4.5(4) no
C14 N13 C12 N121 175.3(2) no
C12 N13 C14 O14 -175.7(3) no
C12 N13 C14 C15 4.6(4) no
O15 N15 C15 C16 0.2(4) no
O15 N15 C15 C14 -179.3(2) no
O14 C14 C15 N15 -2.8(4) no
N13 C14 C15 N15 176.9(2) no
O14 C14 C15 C16 177.7(3) no
N13 C14 C15 C16 -2.7(4) no
C12 N11 C16 N16 179.2(3) no
C12 N11 C16 C15 -0.2(4) no
N15 C15 C16 N16 1.8(4) no
C14 C15 C16 N16 -178.7(3) no
N15 C15 C16 N11 -178.9(3) no
C14 C15 C16 N11 0.6(4) no
C12 N121 C122 C123 -151.3(3) no
C126 N121 C122 C123 48.5(3) no
C125 O124 C123 C122 62.2(3) no
N121 C122 C123 O124 -54.6(3) no
C123 O124 C125 C126 -62.3(3) no
C12 N121 C126 C125 149.0(3) no
C122 N121 C126 C125 -49.6(3) no
O124 C125 C126 N121 55.7(3) no

loop_
_cod_related_entry_id
_cod_related_entry_database
_cod_related_entry_code
1 ChemSpider 30654100
